data_7220175
loop_
_publ_author_name
'K\"olmel, Dominik Klaus'
'Nieger, Martin'
'Braese, Stefan'

_publ_section_title
;
 Highly Efficient Synthesis of Polyfluorinated Dendrons Suitable for Click
 Chemistry
;
_journal_name_full 'RSC Adv.'
_journal_paper_doi 10.1039/C5RA02804C
_journal_year 2015
_chemical_formula_moiety 'C16 H7 F18 I O2'
_chemical_formula_sum 'C16 H7 F18 I O2'
_chemical_formula_weight 700.12
_chemical_name_systematic
; 
 1,3-Bis((perfluoro-tert.butoxy)methyl)-5-iodobenzene 
;
_space_group_IT_number 2
_symmetry_cell_setting triclinic
_symmetry_space_group_name_Hall '-P 1'
_symmetry_space_group_name_H-M 'P -1'
_atom_sites_solution_hydrogens geom
_atom_sites_solution_primary direct
_atom_sites_solution_secondary difmap
_audit_creation_method SHELXL-97
_audit_update_record
;
2014-01-14 deposited with the CCDC.
2015-04-13 downloaded from the CCDC.
;
_cell_angle_alpha 68.222(5)
_cell_angle_beta 76.825(5)
_cell_angle_gamma 73.919(7)
_cell_formula_units_Z 2
_cell_length_a 7.2087(4)
_cell_length_b 11.5510(9)
_cell_length_c 14.1610(8)
_cell_measurement_reflns_used 118
_cell_measurement_temperature 123(2)
_cell_measurement_theta_max 25
_cell_measurement_theta_min 1
_cell_volume 1041.75(12)
_computing_cell_refinement EVALCCD
_computing_data_collection Collect
_computing_data_reduction EVALCCD
_computing_molecular_graphics XP
_computing_publication_material 'SHELXL-97 (Sheldrick, 1997)'
_computing_structure_refinement 'SHELXL-97 (Sheldrick, 1997)'
_computing_structure_solution 'SHELXS-97 (Sheldrick, 1990)'
_diffrn_ambient_temperature 123(2)
_diffrn_measured_fraction_theta_full 0.997
_diffrn_measured_fraction_theta_max 0.997
_diffrn_measurement_device_type 'Bruker-Nonius KappaCCD'
_diffrn_measurement_method 'rotation in phi and omega, 2 deg.'
_diffrn_radiation_monochromator graphite
_diffrn_radiation_source 'fine-focus sealed tube'
_diffrn_radiation_type MoK\a
_diffrn_radiation_wavelength 0.71073
_diffrn_reflns_av_R_equivalents 0.0306
_diffrn_reflns_av_sigmaI/netI 0.0293
_diffrn_reflns_limit_h_max 9
_diffrn_reflns_limit_h_min -9
_diffrn_reflns_limit_k_max 14
_diffrn_reflns_limit_k_min -14
_diffrn_reflns_limit_l_max 18
_diffrn_reflns_limit_l_min -18
_diffrn_reflns_number 13325
_diffrn_reflns_theta_full 27.48
_diffrn_reflns_theta_max 27.48
_diffrn_reflns_theta_min 2.97
_exptl_absorpt_coefficient_mu 1.711
_exptl_absorpt_correction_T_max 0.8879
_exptl_absorpt_correction_T_min 0.7158
_exptl_absorpt_correction_type multi-scan
_exptl_absorpt_process_details 'SADABS (Sheldrick, 2008)'
_exptl_crystal_colour colourless
_exptl_crystal_density_diffrn 2.232
_exptl_crystal_density_meas ?
_exptl_crystal_density_method 'not measured'
_exptl_crystal_description rods
_exptl_crystal_F_000 668
_exptl_crystal_size_max 0.36
_exptl_crystal_size_mid 0.08
_exptl_crystal_size_min 0.04
_refine_diff_density_max 0.624
_refine_diff_density_min -0.650
_refine_diff_density_rms 0.077
_refine_ls_extinction_method none
_refine_ls_goodness_of_fit_ref 1.057
_refine_ls_hydrogen_treatment constr
_refine_ls_matrix_type full
_refine_ls_number_parameters 334
_refine_ls_number_reflns 4754
_refine_ls_number_restraints 0
_refine_ls_restrained_S_all 1.057
_refine_ls_R_factor_all 0.0273
_refine_ls_R_factor_gt 0.0247
_refine_ls_shift/su_max 0.001
_refine_ls_shift/su_mean 0.000
_refine_ls_structure_factor_coef Fsqd
_refine_ls_weighting_details 'calc w=1/[\s^2^(Fo^2^)+(0.0256P)^2^+0.9814P] where P=(Fo^2^+2Fc^2^)/3'
_refine_ls_weighting_scheme calc
_refine_ls_wR_factor_gt 0.0612
_refine_ls_wR_factor_ref 0.0623
_reflns_number_gt 4448
_reflns_number_total 4754
_reflns_threshold_expression >2sigma(I)
_cod_data_source_file c5ra02804c2.cif
_cod_data_source_block sb535_hy_1-OC(CF3)3
_cod_depositor_comments
;
The following automatic conversions were performed:

'_exptl_crystal_density_meas' value 'none' was changed to '?' - the
value is perceived as not measured.

Automatic conversion script
Id: cif_fix_values 3271 2015-04-21 07:52:19Z andrius 
;
_cod_database_code 7220175

loop_
_symmetry_equiv_pos_as_xyz
'x, y, z'
'-x, -y, -z'

loop_
_atom_site_label
_atom_site_type_symbol
_atom_site_fract_x
_atom_site_fract_y
_atom_site_fract_z
_atom_site_U_iso_or_equiv
_atom_site_adp_type
_atom_site_occupancy
_atom_site_symmetry_multiplicity
_atom_site_calc_flag
_atom_site_refinement_flags
C1 C 0.2595(3) 0.4328(2) 0.42701(15) 0.0160(4) Uani 1 1 d .
C11 C 0.2633(3) 0.3681(2) 0.35178(17) 0.0206(4) Uani 1 1 d .
H11A H 0.1910 0.2984 0.3841 0.025 Uiso 1 1 calc R
H11B H 0.2032 0.4299 0.2910 0.025 Uiso 1 1 calc R
O11 O 0.4687(2) 0.31741(14) 0.32197(11) 0.0184(3) Uani 1 1 d .
C12 C 0.5233(3) 0.2311(2) 0.26793(15) 0.0169(4) Uani 1 1 d .
C13 C 0.4901(4) 0.2968(2) 0.15408(17) 0.0255(5) Uani 1 1 d .
F11 F 0.3118(2) 0.36576(17) 0.14607(12) 0.0434(4) Uani 1 1 d .
F12 F 0.6142(3) 0.37380(16) 0.10357(12) 0.0435(4) Uani 1 1 d .
F13 F 0.5191(2) 0.21287(15) 0.10632(11) 0.0338(3) Uani 1 1 d .
C14 C 0.7447(3) 0.1816(2) 0.27426(18) 0.0239(5) Uani 1 1 d .
F14 F 0.8318(2) 0.27666(16) 0.25542(14) 0.0383(4) Uani 1 1 d .
F15 F 0.7735(2) 0.10277(16) 0.36828(11) 0.0382(4) Uani 1 1 d .
F16 F 0.8335(2) 0.11892(14) 0.20885(11) 0.0303(3) Uani 1 1 d .
C15 C 0.4201(4) 0.1162(2) 0.31852(19) 0.0283(5) Uani 1 1 d .
F17 F 0.2445(2) 0.14565(17) 0.29019(14) 0.0413(4) Uani 1 1 d .
F18 F 0.5218(3) 0.01497(14) 0.29277(14) 0.0445(4) Uani 1 1 d .
F19 F 0.3944(3) 0.08453(15) 0.41995(12) 0.0415(4) Uani 1 1 d .
C2 C 0.3119(3) 0.3613(2) 0.52413(16) 0.0172(4) Uani 1 1 d .
H2 H 0.3524 0.2712 0.5427 0.021 Uiso 1 1 calc R
C3 C 0.3051(3) 0.4215(2) 0.59403(15) 0.0162(4) Uani 1 1 d .
C31 C 0.3576(3) 0.3441(2) 0.69985(16) 0.0210(4) Uani 1 1 d .
H31A H 0.4674 0.2711 0.6973 0.025 Uiso 1 1 calc R
H31B H 0.3955 0.3974 0.7302 0.025 Uiso 1 1 calc R
O31 O 0.1825(2) 0.29945(15) 0.76004(11) 0.0195(3) Uani 1 1 d .
C32 C 0.1568(3) 0.25953(19) 0.86669(15) 0.0164(4) Uani 1 1 d .
C33 C 0.1506(4) 0.3689(2) 0.90773(17) 0.0245(5) Uani 1 1 d .
F31 F 0.0502(3) 0.35280(16) 1.00072(11) 0.0415(4) Uani 1 1 d .
F32 F 0.0698(2) 0.48044(14) 0.84437(13) 0.0383(4) Uani 1 1 d .
F33 F 0.3285(2) 0.37688(15) 0.91210(11) 0.0340(3) Uani 1 1 d .
C34 C 0.3117(3) 0.1410(2) 0.91448(17) 0.0236(4) Uani 1 1 d .
F34 F 0.2938(3) 0.04056(14) 0.89638(14) 0.0419(4) Uani 1 1 d .
F35 F 0.4914(2) 0.15898(15) 0.87620(12) 0.0357(4) Uani 1 1 d .
F36 F 0.2929(2) 0.11233(15) 1.01577(11) 0.0357(3) Uani 1 1 d .
C35 C -0.0468(3) 0.2243(2) 0.89592(17) 0.0255(5) Uani 1 1 d .
F37 F -0.0619(2) 0.15511(17) 0.84361(12) 0.0402(4) Uani 1 1 d .
F38 F -0.1866(2) 0.33050(17) 0.87447(12) 0.0392(4) Uani 1 1 d .
F39 F -0.0829(2) 0.16018(15) 0.99543(10) 0.0337(3) Uani 1 1 d .
C4 C 0.2484(3) 0.5535(2) 0.56659(15) 0.0167(4) Uani 1 1 d .
H4 H 0.2453 0.5952 0.6137 0.020 Uiso 1 1 calc R
C5 C 0.1962(3) 0.6237(2) 0.46951(15) 0.0163(4) Uani 1 1 d .
I5 I 0.11076(2) 0.822494(13) 0.426153(11) 0.02465(6) Uani 1 1 d .
C6 C 0.2007(3) 0.5644(2) 0.39979(15) 0.0159(4) Uani 1 1 d .
H6 H 0.1638 0.6136 0.3338 0.019 Uiso 1 1 calc R

loop_
_atom_site_aniso_label
_atom_site_aniso_U_11
_atom_site_aniso_U_22
_atom_site_aniso_U_33
_atom_site_aniso_U_23
_atom_site_aniso_U_13
_atom_site_aniso_U_12
C1 0.0102(8) 0.0228(10) 0.0157(9) -0.0086(8) 0.0005(7) -0.0031(7)
C11 0.0133(9) 0.0283(11) 0.0231(10) -0.0152(9) -0.0018(8) -0.0003(8)
O11 0.0145(7) 0.0238(8) 0.0207(7) -0.0142(6) -0.0025(6) -0.0004(6)
C12 0.0178(9) 0.0172(9) 0.0152(9) -0.0070(8) -0.0029(7) -0.0005(8)
C13 0.0316(12) 0.0250(11) 0.0181(10) -0.0099(9) -0.0072(9) 0.0035(9)
F11 0.0422(9) 0.0530(10) 0.0275(8) -0.0217(7) -0.0189(7) 0.0246(8)
F12 0.0643(11) 0.0353(9) 0.0241(8) -0.0034(6) 0.0032(7) -0.0163(8)
F13 0.0377(8) 0.0421(9) 0.0273(7) -0.0246(7) -0.0115(6) 0.0066(7)
C14 0.0198(10) 0.0277(12) 0.0255(11) -0.0144(9) -0.0036(8) 0.0012(9)
F14 0.0187(7) 0.0457(9) 0.0604(10) -0.0332(8) 0.0034(7) -0.0077(6)
F15 0.0338(8) 0.0471(9) 0.0277(8) -0.0157(7) -0.0160(6) 0.0146(7)
F16 0.0240(7) 0.0380(8) 0.0304(7) -0.0228(6) -0.0024(6) 0.0058(6)
C15 0.0301(12) 0.0234(11) 0.0301(12) -0.0099(10) 0.0022(10) -0.0075(9)
F17 0.0277(8) 0.0481(10) 0.0621(11) -0.0321(9) -0.0012(7) -0.0146(7)
F18 0.0465(9) 0.0224(8) 0.0622(11) -0.0210(8) 0.0112(8) -0.0090(7)
F19 0.0487(10) 0.0323(8) 0.0297(8) -0.0001(6) 0.0071(7) -0.0115(7)
C2 0.0122(9) 0.0186(10) 0.0187(10) -0.0054(8) -0.0009(7) -0.0021(7)
C3 0.0091(8) 0.0246(10) 0.0127(9) -0.0043(8) 0.0008(7) -0.0049(7)
C31 0.0129(9) 0.0323(12) 0.0139(9) -0.0030(8) -0.0002(7) -0.0062(8)
O31 0.0171(7) 0.0309(8) 0.0104(6) -0.0034(6) -0.0013(5) -0.0102(6)
C32 0.0192(9) 0.0165(9) 0.0126(9) -0.0038(7) -0.0030(7) -0.0030(8)
C33 0.0331(12) 0.0207(11) 0.0191(10) -0.0076(8) -0.0049(9) -0.0023(9)
F31 0.0605(11) 0.0424(9) 0.0254(8) -0.0221(7) 0.0101(7) -0.0146(8)
F32 0.0485(9) 0.0172(7) 0.0416(9) -0.0064(6) -0.0099(7) 0.0033(6)
F33 0.0459(9) 0.0347(8) 0.0306(8) -0.0116(6) -0.0103(7) -0.0176(7)
C34 0.0272(11) 0.0172(10) 0.0215(10) -0.0022(8) -0.0054(9) -0.0015(9)
F34 0.0540(10) 0.0196(7) 0.0513(10) -0.0156(7) -0.0079(8) -0.0006(7)
F35 0.0210(7) 0.0344(8) 0.0349(8) 0.0045(6) -0.0076(6) 0.0013(6)
F36 0.0424(9) 0.0336(8) 0.0193(7) 0.0044(6) -0.0112(6) -0.0021(7)
C35 0.0246(11) 0.0360(13) 0.0137(10) -0.0047(9) 0.0017(8) -0.0114(10)
F37 0.0429(9) 0.0615(11) 0.0301(8) -0.0184(8) 0.0033(7) -0.0350(8)
F38 0.0175(7) 0.0518(10) 0.0322(8) -0.0015(7) -0.0008(6) -0.0016(6)
F39 0.0358(8) 0.0418(9) 0.0166(6) 0.0005(6) 0.0037(6) -0.0177(7)
C4 0.0129(9) 0.0249(10) 0.0143(9) -0.0087(8) 0.0011(7) -0.0061(8)
C5 0.0125(9) 0.0179(9) 0.0167(9) -0.0054(8) 0.0005(7) -0.0029(7)
I5 0.02735(9) 0.01821(8) 0.02660(9) -0.00755(6) -0.00150(6) -0.00368(6)
C6 0.0112(8) 0.0219(10) 0.0126(9) -0.0041(8) -0.0004(7) -0.0038(7)

loop_
_atom_type_symbol
_atom_type_description
_atom_type_scat_dispersion_real
_atom_type_scat_dispersion_imag
_atom_type_scat_source
C C 0.0033 0.0016 'International Tables Vol C Tables 4.2.6.8 and 6.1.1.4'
H H 0.0000 0.0000 'International Tables Vol C Tables 4.2.6.8 and 6.1.1.4'
O O 0.0106 0.0060 'International Tables Vol C Tables 4.2.6.8 and 6.1.1.4'
F F 0.0171 0.0103 'International Tables Vol C Tables 4.2.6.8 and 6.1.1.4'
I I -0.4742 1.8119 'International Tables Vol C Tables 4.2.6.8 and 6.1.1.4'

loop_
_geom_angle_atom_site_label_1
_geom_angle_atom_site_label_2
_geom_angle_atom_site_label_3
_geom_angle
C6 C1 C2 119.87(19)
C6 C1 C11 119.65(18)
C2 C1 C11 120.47(19)
O11 C11 C1 105.95(15)
O11 C11 H11A 110.5
C1 C11 H11A 110.5
O11 C11 H11B 110.5
C1 C11 H11B 110.5
H11A C11 H11B 108.7
C12 O11 C11 120.83(15)
O11 C12 C13 112.03(17)
O11 C12 C14 102.99(16)
C13 C12 C14 109.75(18)
O11 C12 C15 112.99(17)
C13 C12 C15 109.88(18)
C14 C12 C15 108.95(18)
F11 C13 F13 108.08(19)
F11 C13 F12 107.9(2)
F13 C13 F12 107.06(19)
F11 C13 C12 111.35(18)
F13 C13 C12 111.87(19)
F12 C13 C12 110.35(19)
F14 C14 F16 108.35(19)
F14 C14 F15 106.79(19)
F16 C14 F15 107.75(18)
F14 C14 C12 111.25(18)
F16 C14 C12 112.26(18)
F15 C14 C12 110.22(18)
F18 C15 F19 108.7(2)
F18 C15 F17 107.7(2)
F19 C15 F17 107.1(2)
F18 C15 C12 111.78(19)
F19 C15 C12 110.30(19)
F17 C15 C12 111.1(2)
C3 C2 C1 120.23(19)
C3 C2 H2 119.9
C1 C2 H2 119.9
C4 C3 C2 120.04(19)
C4 C3 C31 119.67(19)
C2 C3 C31 120.29(19)
O31 C31 C3 105.64(15)
O31 C31 H31A 110.6
C3 C31 H31A 110.6
O31 C31 H31B 110.6
C3 C31 H31B 110.6
H31A C31 H31B 108.7
C32 O31 C31 120.88(15)
O31 C32 C34 113.23(17)
O31 C32 C35 102.58(16)
C34 C32 C35 109.53(18)
O31 C32 C33 112.01(17)
C34 C32 C33 109.78(17)
C35 C32 C33 109.44(18)
F31 C33 F33 107.65(19)
F31 C33 F32 108.7(2)
F33 C33 F32 106.90(19)
F31 C33 C32 112.17(19)
F33 C33 C32 111.50(19)
F32 C33 C32 109.75(18)
F34 C34 F35 107.9(2)
F34 C34 F36 107.59(19)
F35 C34 F36 107.52(19)
F34 C34 C32 110.47(19)
F35 C34 C32 111.65(18)
F36 C34 C32 111.49(18)
F37 C35 F39 108.3(2)
F37 C35 F38 107.5(2)
F39 C35 F38 107.57(19)
F37 C35 C32 111.32(18)
F39 C35 C32 111.99(18)
F38 C35 C32 109.94(19)
C5 C4 C3 119.19(18)
C5 C4 H4 120.4
C3 C4 H4 120.4
C6 C5 C4 121.12(19)
C6 C5 I5 118.91(15)
C4 C5 I5 119.97(15)
C5 C6 C1 119.55(18)
C5 C6 H6 120.2
C1 C6 H6 120.2

loop_
_geom_bond_atom_site_label_1
_geom_bond_atom_site_label_2
_geom_bond_distance
C1 C6 1.387(3)
C1 C2 1.392(3)
C1 C11 1.503(3)
C11 O11 1.460(2)
C11 H11A 0.9900
C11 H11B 0.9900
O11 C12 1.395(2)
C12 C13 1.549(3)
C12 C14 1.550(3)
C12 C15 1.559(3)
C13 F11 1.316(3)
C13 F13 1.323(3)
C13 F12 1.335(3)
C14 F14 1.326(3)
C14 F16 1.328(2)
C14 F15 1.329(3)
C15 F18 1.325(3)
C15 F19 1.326(3)
C15 F17 1.330(3)
C2 C3 1.391(3)
C2 H2 0.9500
C3 C4 1.389(3)
C3 C31 1.505(3)
C31 O31 1.460(2)
C31 H31A 0.9900
C31 H31B 0.9900
O31 C32 1.389(2)
C32 C34 1.546(3)
C32 C35 1.556(3)
C32 C33 1.561(3)
C33 F31 1.323(3)
C33 F33 1.328(3)
C33 F32 1.330(3)
C34 F34 1.321(3)
C34 F35 1.327(3)
C34 F36 1.330(3)
C35 F37 1.313(3)
C35 F39 1.329(2)
C35 F38 1.338(3)
C4 C5 1.389(3)
C4 H4 0.9500
C5 C6 1.385(3)
C5 I5 2.091(2)
C6 H6 0.9500

loop_
_geom_torsion_atom_site_label_1
_geom_torsion_atom_site_label_2
_geom_torsion_atom_site_label_3
_geom_torsion_atom_site_label_4
_geom_torsion
C6 C1 C11 O11 111.9(2)
C2 C1 C11 O11 -69.0(2)
C1 C11 O11 C12 167.78(17)
C11 O11 C12 C13 74.1(2)
C11 O11 C12 C14 -168.02(18)
C11 O11 C12 C15 -50.6(2)
O11 C12 C13 F11 -51.2(3)
C14 C12 C13 F11 -164.9(2)
C15 C12 C13 F11 75.3(2)
O11 C12 C13 F13 -172.24(18)
C14 C12 C13 F13 74.0(2)
C15 C12 C13 F13 -45.8(3)
O11 C12 C13 F12 68.7(2)
C14 C12 C13 F12 -45.1(2)
C15 C12 C13 F12 -164.86(18)
O11 C12 C14 F14 -44.7(2)
C13 C12 C14 F14 74.7(2)
C15 C12 C14 F14 -164.92(18)
O11 C12 C14 F16 -166.34(18)
C13 C12 C14 F16 -46.9(3)
C15 C12 C14 F16 73.5(2)
O11 C12 C14 F15 73.5(2)
C13 C12 C14 F15 -167.00(18)
C15 C12 C14 F15 -46.7(2)
O11 C12 C15 F18 -155.77(19)
C13 C12 C15 F18 78.3(2)
C14 C12 C15 F18 -42.0(3)
O11 C12 C15 F19 -34.7(3)
C13 C12 C15 F19 -160.59(19)
C14 C12 C15 F19 79.1(2)
O11 C12 C15 F17 83.9(2)
C13 C12 C15 F17 -42.0(2)
C14 C12 C15 F17 -162.28(18)
C6 C1 C2 C3 0.1(3)
C11 C1 C2 C3 -178.96(18)
C1 C2 C3 C4 -0.9(3)
C1 C2 C3 C31 178.70(17)
C4 C3 C31 O31 97.4(2)
C2 C3 C31 O31 -82.2(2)
C3 C31 O31 C32 -159.94(18)
C31 O31 C32 C34 -63.1(2)
C31 O31 C32 C35 178.92(18)
C31 O31 C32 C33 61.7(2)
O31 C32 C33 F31 153.79(19)
C34 C32 C33 F31 -79.5(2)
C35 C32 C33 F31 40.7(2)
O31 C32 C33 F33 -85.4(2)
C34 C32 C33 F33 41.3(2)
C35 C32 C33 F33 161.55(17)
O31 C32 C33 F32 32.9(3)
C34 C32 C33 F32 159.56(19)
C35 C32 C33 F32 -80.2(2)
O31 C32 C34 F34 -65.9(2)
C35 C32 C34 F34 47.9(2)
C33 C32 C34 F34 168.11(18)
O31 C32 C34 F35 54.2(2)
C35 C32 C34 F35 168.04(18)
C33 C32 C34 F35 -71.8(2)
O31 C32 C34 F36 174.52(17)
C35 C32 C34 F36 -71.7(2)
C33 C32 C34 F36 48.5(2)
O31 C32 C35 F37 46.3(2)
C34 C32 C35 F37 -74.3(2)
C33 C32 C35 F37 165.32(19)
O31 C32 C35 F39 167.70(18)
C34 C32 C35 F39 47.2(3)
C33 C32 C35 F39 -73.2(2)
O31 C32 C35 F38 -72.8(2)
C34 C32 C35 F38 166.69(17)
C33 C32 C35 F38 46.3(2)
C2 C3 C4 C5 1.0(3)
C31 C3 C4 C5 -178.61(17)
C3 C4 C5 C6 -0.3(3)
C3 C4 C5 I5 -179.89(14)
C4 C5 C6 C1 -0.4(3)
I5 C5 C6 C1 179.17(14)
C2 C1 C6 C5 0.5(3)
C11 C1 C6 C5 179.59(18)
